data_2203722
loop_
_publ_author_name
'M\'ocz\'ar, Ildik\'o'
'Huszthy, P\'eter'
'B\'athori, Nikoletta'
'Czugler, M\'aty\'as'

_publ_section_title
;
 A 2:1:1 2-(2-carboxyphenylamino)isophthalic acid--ethyl
 acetate--butan-2-one inclusion complex
;
_journal_issue 6
_journal_name_full 'Acta Crystallographica Section E'
_journal_page_first o1067
_journal_page_last o1068
_journal_paper_doi 10.1107/S1600536804012401
_journal_volume 60
_journal_year 2004
_chemical_formula_iupac 'C15 H11 N O6, 0.5 C4 H8 O2, 0.5 C4 H8 O'
_chemical_formula_moiety 'C15 H11 N O6, 0.5 C4 H8 O2, 0.5 C4 H8 O'
_chemical_formula_sum 'C19 H19 N O7.5'
_chemical_formula_weight 381.35
_chemical_name_systematic ?
_space_group_IT_number 14
_symmetry_cell_setting monoclinic
_symmetry_space_group_name_Hall '-P 2ybc'
_symmetry_space_group_name_H-M 'P 1 21/c 1'
_atom_sites_solution_hydrogens geom
_atom_sites_solution_primary direct
_atom_sites_solution_secondary difmap
_cell_angle_alpha 90
_cell_angle_beta 100.210(10)
_cell_angle_gamma 90
_cell_formula_units_Z 4
_cell_length_a 7.4870(10)
_cell_length_b 16.4440(10)
_cell_length_c 15.7480(10)
_cell_measurement_reflns_used 25
_cell_measurement_temperature 295(2)
_cell_measurement_theta_max 39.84
_cell_measurement_theta_min 36.95
_cell_volume 1908.1(3)
_computing_cell_refinement 'SET4 (de Boer & Duisenberg, 1984)'
_computing_data_collection 'Locally modified CAD-4 Software (Enraf-Nonius, 1989)'
_computing_data_reduction 'XCAD4 (Harms, 1996)'
_computing_molecular_graphics 'PLATON (Spek, 2003)'
_computing_publication_material PLATON
_computing_structure_refinement 'SHELXL97 (Sheldrick, 1997)'
_computing_structure_solution 'SHELXS97 (Sheldrick, 1997)'
_diffrn_ambient_temperature 295(2)
_diffrn_measured_fraction_theta_full 0.965
_diffrn_measured_fraction_theta_max 0.965
_diffrn_measurement_device_type 'Enraf--Nonius CAD-4'
_diffrn_measurement_method \w--2\q'
_diffrn_radiation_monochromator graphite
_diffrn_radiation_source 'fine-focus sealed tube'
_diffrn_radiation_type CuK\a
_diffrn_radiation_wavelength 1.54180
_diffrn_reflns_av_R_equivalents 0.0119
_diffrn_reflns_av_sigmaI/netI 0.0103
_diffrn_reflns_limit_h_max 9
_diffrn_reflns_limit_h_min -9
_diffrn_reflns_limit_k_max 20
_diffrn_reflns_limit_k_min 0
_diffrn_reflns_limit_l_max 19
_diffrn_reflns_limit_l_min 0
_diffrn_reflns_number 4100
_diffrn_reflns_theta_full 75.73
_diffrn_reflns_theta_max 75.73
_diffrn_reflns_theta_min 3.92
_diffrn_standards_decay_% 1
_diffrn_standards_interval_count 100
_diffrn_standards_number 3
_exptl_absorpt_coefficient_mu 0.875
_exptl_absorpt_correction_type none
_exptl_crystal_colour colourless
_exptl_crystal_density_diffrn 1.327
_exptl_crystal_density_method 'not measured'
_exptl_crystal_description prism
_exptl_crystal_F_000 800
_exptl_crystal_size_max 0.56
_exptl_crystal_size_mid 0.55
_exptl_crystal_size_min 0.43
_refine_diff_density_max 0.442
_refine_diff_density_min -0.216
_refine_ls_extinction_coef 0.0052(8)
_refine_ls_extinction_expression Fc^*^=kFc[1+0.001xFc^2^\l^3^/sin(2\q)]^-1/4^
_refine_ls_extinction_method SHELXL97
_refine_ls_goodness_of_fit_ref 1.100
_refine_ls_hydrogen_treatment constr
_refine_ls_matrix_type full
_refine_ls_number_parameters 281
_refine_ls_number_reflns 3834
_refine_ls_number_restraints 0
_refine_ls_restrained_S_all 1.100
_refine_ls_R_factor_all 0.0567
_refine_ls_R_factor_gt 0.0521
_refine_ls_shift/su_max 0.000
_refine_ls_shift/su_mean 0.000
_refine_ls_structure_factor_coef Fsqd
_refine_ls_weighting_details 'calc w = 1/[\s^2^(Fo^2^)+(0.1071P)^2^+0.2617P] where P = (Fo^2^+2Fc^2^)/3'
_refine_ls_weighting_scheme calc
_refine_ls_wR_factor_gt 0.1630
_refine_ls_wR_factor_ref 0.1674
_reflns_number_gt 3372
_reflns_number_total 3834
_reflns_threshold_expression I>2\s(I)
_cod_data_source_file cf6352.cif
_cod_data_source_block I
_cod_depositor_comments
;
The following automatic conversions were performed:
'_symmetry_cell_setting' value 'Monoclinic' changed to 'monoclinic'
according to '/home/saulius/struct/CIF-dictionaries/cif_core.dic'
dictionary named 'cif_core.dic' version 2.4.1 from 2010-06-29.

Automatic conversion script
Id: cif_fix_enum 1527 2010-12-29 10:47:43Z saulius 

The following automatic conversions were performed:

'_symmetry_cell_setting' value 'Monoclinic' changed to 'monoclinic'
according to /home/saulius/struct/CIF-dictionaries/cif_core.dic
dictionary named 'cif_core.dic' version 2.4.1 from 2010-06-29.

Automatic conversion script
Id: cif_fix_values 1715 2011-07-08 13:25:40Z adriana 
;
_cod_original_sg_symbol_H-M 'P 21/c'
_cod_original_formula_sum 'C19 H19 N O7.50'
_cod_database_code 2203722
_cod_database_fobs_code 2203722

loop_
_symmetry_equiv_pos_as_xyz
'x, y, z'
'x, -y+1/2, z+1/2'
'-x, -y, -z'
'-x, y-1/2, -z-1/2'

loop_
_atom_site_label
_atom_site_fract_x
_atom_site_fract_y
_atom_site_fract_z
_atom_site_U_iso_or_equiv
_atom_site_adp_type
_atom_site_calc_flag
_atom_site_refinement_flags
_atom_site_occupancy
_atom_site_disorder_assembly
_atom_site_disorder_group
_atom_site_type_symbol
O1 0.3655(2) 0.54119(8) 0.65867(8) 0.0680(4) Uani d . 1 . . O
O2 0.19749(19) 0.51656(8) 0.53058(8) 0.0641(4) Uani d . 1 . . O
H2O 0.1605 0.5664 0.5315 0.076 Uiso d R 1 . . H
O3 0.5550(3) 0.25271(10) 0.81545(8) 0.0826(5) Uani d . 1 . . O
O4 0.5553(3) 0.15380(9) 0.71942(10) 0.0922(6) Uani d . 1 . . O
H4O 0.6197 0.1332 0.7751 0.167 Uiso d R 1 . . H
O5 0.2677(2) 0.52278(13) 0.96225(10) 0.0951(6) Uani d . 1 . . O
H5O 0.3569 0.5395 0.9968 0.098 Uiso d R 1 . . H
O6 0.46168(18) 0.44317(10) 0.91058(8) 0.0738(4) Uani d . 1 . . O
N1 0.35849(17) 0.38556(8) 0.74843(7) 0.0458(3) Uani d . 1 . . N
H1N 0.4315 0.3765 0.8058 0.060 Uiso d R 1 . . H
C1 0.40807(18) 0.36064(9) 0.67138(8) 0.0400(3) Uani d . 1 . . C
C2 0.4922(2) 0.28487(10) 0.66525(9) 0.0478(4) Uani d . 1 . . C
C3 0.5373(3) 0.25993(11) 0.58709(11) 0.0581(4) Uani d . 1 . . C
H3 0.5945 0.2101 0.5842 0.076 Uiso calc R 1 . . H
C4 0.4990(3) 0.30749(12) 0.51414(10) 0.0590(4) Uani d . 1 . . C
H4 0.5278 0.2897 0.4622 0.077 Uiso calc R 1 . . H
C5 0.4173(2) 0.38187(10) 0.51945(9) 0.0490(4) Uani d . 1 . . C
H5 0.3894 0.4140 0.4703 0.064 Uiso calc R 1 . . H
C6 0.37575(18) 0.40977(8) 0.59694(8) 0.0409(3) Uani d . 1 . . C
C7 0.18943(19) 0.41666(9) 0.75586(8) 0.0423(3) Uani d . 1 . . C
C8 0.0396(2) 0.40655(10) 0.68918(10) 0.0507(4) Uani d . 1 . . C
H8 0.0555 0.3807 0.6385 0.066 Uiso calc R 1 . . H
C9 -0.1310(2) 0.43417(13) 0.69719(12) 0.0607(4) Uani d . 1 . . C
H9 -0.2275 0.4273 0.6517 0.079 Uiso calc R 1 . . H
C10 -0.1598(2) 0.47184(15) 0.77191(14) 0.0679(5) Uani d . 1 . . C
H10 -0.2754 0.4889 0.7777 0.088 Uiso calc R 1 . . H
C11 -0.0150(3) 0.48366(14) 0.83758(12) 0.0643(5) Uani d . 1 . . C
H11 -0.0338 0.5099 0.8876 0.084 Uiso calc R 1 . . H
C12 0.1610(2) 0.45718(10) 0.83145(9) 0.0493(4) Uani d . 1 . . C
C13 0.5371(3) 0.23059(11) 0.74172(11) 0.0590(4) Uani d . 1 . . C
C14 0.3115(2) 0.49568(9) 0.60016(10) 0.0461(3) Uani d . 1 . . C
C15 0.3093(2) 0.47301(12) 0.90409(10) 0.0573(4) Uani d . 1 . . C
C1L 1.0424(6) 0.1659(3) 0.8302(3) 0.1251(12) Uani d . 1 . . C
C2L 1.0002(8) 0.2039(4) 0.9041(5) 0.0812(14) Uani d P 0.50 A 1 C
O7 0.9330(3) 0.16624(11) 0.97365(16) 0.1065(7) Uani d . 1 . . O
C3L 1.0207(9) 0.2857(3) 0.9143(4) 0.0830(16) Uani d P 0.50 A 1 C
C4L 0.9551(11) 0.3204(3) 0.9875(5) 0.0985(19) Uani d P 0.50 A 1 C
C1L' 1.0598(14) 0.3118(4) 1.0434(8) 0.137(3) Uani d P 0.50 A 2 C
C2L' 0.9920(7) 0.2308(3) 0.9608(5) 0.0851(14) Uani d P 0.50 A 2 C
O3L' 1.0378(8) 0.2449(4) 0.8876(4) 0.1088(18) Uani d P 0.50 A 2 O
C5L' 1.0461(17) 0.1921(5) 0.7446(8) 0.160(4) Uani d P 0.50 A 2 C

loop_
_atom_site_aniso_label
_atom_site_aniso_U_11
_atom_site_aniso_U_22
_atom_site_aniso_U_33
_atom_site_aniso_U_12
_atom_site_aniso_U_13
_atom_site_aniso_U_23
O1 0.0880(10) 0.0489(6) 0.0608(8) -0.0051(6) -0.0039(6) -0.0107(5)
O2 0.0710(8) 0.0551(6) 0.0587(7) 0.0108(5) -0.0092(6) 0.0024(5)
O3 0.1230(13) 0.0832(10) 0.0410(7) 0.0346(9) 0.0128(7) 0.0135(6)
O4 0.1538(17) 0.0618(8) 0.0609(8) 0.0351(9) 0.0186(9) 0.0141(6)
O5 0.0697(9) 0.1452(15) 0.0633(8) 0.0351(9) -0.0077(7) -0.0541(9)
O6 0.0597(7) 0.1094(11) 0.0465(6) 0.0255(7) -0.0064(5) -0.0280(6)
N1 0.0472(6) 0.0594(7) 0.0291(5) 0.0078(5) 0.0024(4) -0.0040(5)
C1 0.0398(6) 0.0486(7) 0.0304(6) -0.0012(5) 0.0030(5) -0.0022(5)
C2 0.0532(8) 0.0527(8) 0.0377(7) 0.0067(6) 0.0083(6) 0.0027(6)
C3 0.0707(10) 0.0588(9) 0.0463(8) 0.0153(8) 0.0148(7) -0.0027(7)
C4 0.0730(11) 0.0702(10) 0.0366(7) 0.0078(8) 0.0174(7) -0.0044(7)
C5 0.0550(8) 0.0590(9) 0.0323(6) -0.0025(6) 0.0060(6) 0.0032(6)
C6 0.0409(6) 0.0459(7) 0.0344(6) -0.0037(5) 0.0028(5) 0.0000(5)
C7 0.0440(7) 0.0474(7) 0.0355(6) -0.0019(5) 0.0072(5) -0.0002(5)
C8 0.0466(8) 0.0636(9) 0.0415(7) -0.0080(6) 0.0070(6) -0.0046(6)
C9 0.0414(7) 0.0834(12) 0.0548(9) -0.0094(7) 0.0019(6) 0.0002(8)
C10 0.0425(8) 0.0924(13) 0.0701(11) 0.0045(8) 0.0134(8) -0.0043(10)
C11 0.0524(9) 0.0865(13) 0.0560(9) 0.0083(8) 0.0150(7) -0.0112(9)
C12 0.0474(8) 0.0620(9) 0.0384(7) 0.0039(6) 0.0074(6) -0.0050(6)
C13 0.0712(10) 0.0620(9) 0.0452(8) 0.0178(8) 0.0136(7) 0.0100(7)
C14 0.0474(7) 0.0454(7) 0.0441(7) -0.0052(6) 0.0042(6) 0.0014(6)
C15 0.0554(9) 0.0779(11) 0.0377(7) 0.0118(8) 0.0058(6) -0.0142(7)
C1L 0.155(3) 0.113(2) 0.101(2) 0.006(2) 0.005(2) -0.0173(19)
C2L 0.073(3) 0.082(4) 0.083(3) 0.017(3) 0.001(2) -0.014(3)
O7 0.1018(13) 0.0658(10) 0.1439(18) -0.0186(9) 0.0000(12) 0.0168(10)
C3L 0.111(4) 0.042(2) 0.110(4) 0.001(2) 0.056(3) -0.003(2)
C4L 0.133(5) 0.059(3) 0.123(5) -0.002(3) 0.076(4) -0.009(3)
C1L' 0.137(7) 0.073(4) 0.201(10) 0.031(4) 0.028(6) 0.023(5)
C2L' 0.073(3) 0.058(2) 0.122(5) 0.0047(19) 0.010(3) 0.014(3)
O3L' 0.130(4) 0.083(3) 0.121(4) -0.018(3) 0.039(3) 0.029(3)
C5L' 0.211(11) 0.105(5) 0.176(10) -0.011(6) 0.066(8) 0.008(6)

loop_
_atom_type_symbol
_atom_type_description
_atom_type_scat_dispersion_real
_atom_type_scat_dispersion_imag
_atom_type_scat_source
C C 0.0181 0.0091 'International Tables Vol C Tables 4.2.6.8 and 6.1.1.4'
H H 0.0000 0.0000 'International Tables Vol C Tables 4.2.6.8 and 6.1.1.4'
N N 0.0311 0.0180 'International Tables Vol C Tables 4.2.6.8 and 6.1.1.4'
O O 0.0492 0.0322 'International Tables Vol C Tables 4.2.6.8 and 6.1.1.4'

loop_
_geom_angle_atom_site_label_1
_geom_angle_atom_site_label_2
_geom_angle_atom_site_label_3
_geom_angle
C14 O2 H2O 113.4
C13 O4 H4O 98.6
C15 O5 H5O 113.7
C7 N1 C1 124.72(11)
C7 N1 H1N 110.2
C1 N1 H1N 124.6
N1 C1 C2 120.81(12)
N1 C1 C6 121.57(13)
C2 C1 C6 117.62(12)
C3 C2 C1 120.15(14)
C3 C2 C13 118.84(14)
C1 C2 C13 121.00(13)
C4 C3 C2 121.47(15)
C4 C3 H3 119.3
C2 C3 H3 119.3
C5 C4 C3 118.87(14)
C5 C4 H4 120.6
C3 C4 H4 120.6
C4 C5 C6 121.19(14)
C4 C5 H5 119.4
C6 C5 H5 119.4
C5 C6 C1 120.60(13)
C5 C6 C14 117.71(12)
C1 C6 C14 121.47(12)
N1 C7 C8 120.83(13)
N1 C7 C12 121.35(13)
C8 C7 C12 117.79(13)
C9 C8 C7 121.44(14)
C9 C8 H8 119.3
C7 C8 H8 119.3
C10 C9 C8 120.78(15)
C10 C9 H9 119.6
C8 C9 H9 119.6
C11 C10 C9 118.95(16)
C11 C10 H10 120.5
C9 C10 H10 120.5
C10 C11 C12 121.90(16)
C10 C11 H11 119.1
C12 C11 H11 119.1
C11 C12 C7 119.12(15)
C11 C12 C15 118.65(14)
C7 C12 C15 122.23(14)
O3 C13 O4 123.09(16)
O3 C13 C2 124.80(17)
O4 C13 C2 112.12(15)
O1 C14 O2 124.03(15)
O1 C14 C6 123.25(14)
O2 C14 C6 112.64(13)
O6 C15 O5 121.66(15)
O6 C15 C12 123.79(14)
O5 C15 C12 114.54(15)
C5L' C1L O3L' 107.4(5)
C3L C2L C1L 120.0(7)
C3L C2L O7 112.8(5)
C1L C2L O7 127.2(5)
C2L C3L C4L 115.8(5)
O7 C2L' O3L' 118.9(7)
O7 C2L' C1L' 125.9(6)
O3L' C2L' C1L' 114.5(5)
C2L' O3L' C1L 113.7(5)

loop_
_geom_bond_atom_site_label_1
_geom_bond_atom_site_label_2
_geom_bond_distance
O1 C14 1.2002(19)
O2 C14 1.310(2)
O2 H2O 0.867
O3 C13 1.201(2)
O4 C13 1.324(2)
O4 H4O 0.983
O5 C15 1.306(2)
O5 H5O 0.829
O6 C15 1.229(2)
N1 C7 1.3892(19)
N1 C1 1.3921(17)
N1 H1N 0.981
C1 C2 1.407(2)
C1 C6 1.4089(19)
C2 C3 1.394(2)
C2 C13 1.489(2)
C3 C4 1.377(2)
C3 H3 0.930
C4 C5 1.377(3)
C4 H4 0.930
C5 C6 1.390(2)
C5 H5 0.930
C6 C14 1.496(2)
C7 C8 1.404(2)
C7 C12 1.413(2)
C8 C9 1.382(2)
C8 H8 0.930
C9 C10 1.380(3)
C9 H9 0.930
C10 C11 1.373(3)
C10 H10 0.930
C11 C12 1.407(2)
C11 H11 0.930
C12 C15 1.470(2)
C1L C2L 1.406(8)
C1L C5L' 1.420(12)
C1L O3L' 1.587(8)
C2L C3L 1.359(8)
C2L O7 1.425(9)
O7 C2L' 1.181(5)
C3L C4L 1.448(7)
C1L' C2L' 1.867(14)
C2L' O3L' 1.281(9)

loop_
_geom_hbond_atom_site_label_D
_geom_hbond_atom_site_label_H
_geom_hbond_atom_site_label_A
_geom_hbond_site_symmetry_A
_geom_hbond_distance_DH
_geom_hbond_distance_HA
_geom_hbond_distance_DA
_geom_hbond_angle_DHA
O2 H2O O7 4_667 0.87 1.78 2.645(2) 175
O4 H4O O1 4_657 0.98 1.83 2.6576(18) 140
O5 H5O O6 3_667 0.83 1.83 2.6441(19) 166
N1 H1N O6 . 0.98 1.96 2.7047(16) 131
N1 H1N O3 . 0.98 2.23 2.7388(19) 111
